data_7121537
loop_
_publ_author_name
'Lou, Dandan'
'Lu, Xiangcheng'
'Zhang, Mengxing'
'Bai, Ming'
'Jiang, Jianzhuang'

_publ_section_title
;
 Regulating the emission of tetraphenylethenes by changing the alkoxyl
 linkage length between two neighboring phenyl moieties.
;
_journal_issue 51
_journal_name_full 'Chemical communications (Cambridge, England)'
_journal_page_first 6987
_journal_page_last 6990
_journal_paper_doi 10.1039/c8cc01184b
_journal_volume 54
_journal_year 2018
_chemical_formula_sum 'C30 H26 O2'
_chemical_formula_weight 418.51
_space_group_crystal_system monoclinic
_space_group_IT_number 14
_space_group_name_Hall '-P 2ybc'
_space_group_name_H-M_alt 'P 1 21/c 1'
_symmetry_space_group_name_Hall '-P 2ybc'
_symmetry_space_group_name_H-M 'P 1 21/c 1'
_atom_sites_solution_hydrogens geom
_audit_creation_method SHELXL-2018/1
_audit_update_record
;
2018-01-26 deposited with the CCDC.
2018-04-18 downloaded from the CCDC.
;
_cell_angle_alpha 90
_cell_angle_beta 97.845(4)
_cell_angle_gamma 90
_cell_formula_units_Z 4
_cell_length_a 9.3824(12)
_cell_length_b 9.3181(12)
_cell_length_c 25.644(3)
_cell_measurement_reflns_used 5553
_cell_measurement_temperature 296(2)
_cell_measurement_theta_max 23.527
_cell_measurement_theta_min 2.186
_cell_volume 2221.0(5)
_computing_structure_refinement 'SHELXL-2018/1 (Sheldrick, 2018)'
_diffrn_ambient_temperature 296(2)
_diffrn_measured_fraction_theta_full 0.999
_diffrn_measured_fraction_theta_max 0.999
_diffrn_measurement_device_type 'CCD area detector'
_diffrn_radiation_type MoK\a
_diffrn_radiation_wavelength 0.71073
_diffrn_reflns_av_R_equivalents 0.0802
_diffrn_reflns_av_unetI/netI 0.0504
_diffrn_reflns_Laue_measured_fraction_full 0.999
_diffrn_reflns_Laue_measured_fraction_max 0.999
_diffrn_reflns_limit_h_max 11
_diffrn_reflns_limit_h_min -11
_diffrn_reflns_limit_k_max 11
_diffrn_reflns_limit_k_min -11
_diffrn_reflns_limit_l_max 30
_diffrn_reflns_limit_l_min -30
_diffrn_reflns_number 26910
_diffrn_reflns_point_group_measured_fraction_full 0.999
_diffrn_reflns_point_group_measured_fraction_max 0.999
_diffrn_reflns_theta_full 24.999
_diffrn_reflns_theta_max 24.999
_diffrn_reflns_theta_min 2.191
_exptl_absorpt_coefficient_mu 0.077
_exptl_crystal_density_diffrn 1.252
_exptl_crystal_description bloc
_exptl_crystal_F_000 888
_refine_diff_density_max 0.237
_refine_diff_density_min -0.247
_refine_diff_density_rms 0.047
_refine_ls_extinction_method none
_refine_ls_goodness_of_fit_ref 1.031
_refine_ls_hydrogen_treatment constr
_refine_ls_matrix_type full
_refine_ls_number_parameters 241
_refine_ls_number_reflns 3907
_refine_ls_number_restraints 0
_refine_ls_restrained_S_all 1.031
_refine_ls_R_factor_all 0.1177
_refine_ls_R_factor_gt 0.0731
_refine_ls_shift/su_max 0.000
_refine_ls_shift/su_mean 0.000
_refine_ls_structure_factor_coef Fsqd
_refine_ls_weighting_details 'w=1/[\s^2^(Fo^2^)+(0.0795P)^2^+1.5356P] where P=(Fo^2^+2Fc^2^)/3'
_refine_ls_weighting_scheme calc
_refine_ls_wR_factor_gt 0.1640
_refine_ls_wR_factor_ref 0.1808
_reflns_Friedel_coverage 0.000
_reflns_number_gt 2564
_reflns_number_total 3907
_reflns_threshold_expression 'I > 2\s(I)'
_cod_data_source_file c8cc01184b2.cif
_cod_data_source_block qq
_cod_depositor_comments 'Adding full bibliography for 7121533--7121537.cif.'
_cod_database_code 7121537
_shelx_shelxl_version_number 2018/1
_shelx_space_group_comment
;
The symmetry employed for this shelxl refinement is uniquely defined
by the following loop, which should always be used as a source of
symmetry information in preference to the above space-group names.
They are only intended as comments.
;

loop_
_space_group_symop_operation_xyz
'x, y, z'
'-x, y+1/2, -z+1/2'
'-x, -y, -z'
'x, -y-1/2, z-1/2'

loop_
_atom_site_label
_atom_site_type_symbol
_atom_site_fract_x
_atom_site_fract_y
_atom_site_fract_z
_atom_site_U_iso_or_equiv
_atom_site_adp_type
_atom_site_occupancy
_atom_site_site_symmetry_order
_atom_site_calc_flag
_atom_site_refinement_flags_posn
_atom_site_refinement_flags_adp
C1 C 0.6085(2) 0.79933(19) 0.37335(8) 0.0475(8) Uani 1 1 d G .
H1 H 0.609504 0.880789 0.352452 0.057 Uiso 1 1 calc R U
C2 C 0.73551(16) 0.7499(2) 0.40201(9) 0.0538(9) Uani 1 1 d G .
H2 H 0.821423 0.798307 0.400274 0.065 Uiso 1 1 calc R U
C3 C 0.73407(17) 0.6282(2) 0.43325(8) 0.0552(9) Uani 1 1 d G .
H3 H 0.819019 0.595090 0.452416 0.066 Uiso 1 1 calc R U
C4 C 0.6057(2) 0.5558(2) 0.43583(8) 0.0554(9) Uani 1 1 d G .
H4 H 0.604696 0.474354 0.456737 0.066 Uiso 1 1 calc R U
C5 C 0.47869(17) 0.6052(2) 0.40718(8) 0.0465(8) Uani 1 1 d G .
H5 H 0.392775 0.556833 0.408915 0.056 Uiso 1 1 calc R U
C6 C 0.48013(16) 0.7270(2) 0.37594(7) 0.0360(7) Uani 1 1 d G .
C7 C 0.3458(3) 0.7726(3) 0.34146(11) 0.0344(7) Uani 1 1 d . .
C8 C 0.3579(2) 0.7761(2) 0.28364(5) 0.0337(7) Uani 1 1 d G .
C9 C 0.44292(19) 0.67550(18) 0.26236(7) 0.0415(8) Uani 1 1 d G .
H9 H 0.490277 0.604815 0.283727 0.050 Uiso 1 1 calc R U
C10 C 0.4572(2) 0.6806(2) 0.20915(8) 0.0505(9) Uani 1 1 d G .
H10 H 0.514139 0.613271 0.194916 0.061 Uiso 1 1 calc R U
C11 C 0.3864(2) 0.7862(2) 0.17722(5) 0.0534(9) Uani 1 1 d G .
H11 H 0.396011 0.789598 0.141621 0.064 Uiso 1 1 calc R U
C12 C 0.3014(2) 0.8868(2) 0.19850(7) 0.0507(9) Uani 1 1 d G .
H12 H 0.254020 0.957471 0.177135 0.061 Uiso 1 1 calc R U
C13 C 0.28708(19) 0.88172(18) 0.25171(7) 0.0412(8) Uani 1 1 d G .
H13 H 0.230157 0.949018 0.265946 0.049 Uiso 1 1 calc R U
C14 C 0.2268(3) 0.8091(3) 0.36188(11) 0.0364(7) Uani 1 1 d . .
C15 C 0.08282(15) 0.83417(19) 0.33010(7) 0.0343(7) Uani 1 1 d G .
C16 C 0.0078(2) 0.72195(15) 0.30318(8) 0.0422(8) Uani 1 1 d G .
H16 H 0.048203 0.630687 0.303979 0.051 Uiso 1 1 calc R U
C17 C -0.12746(19) 0.74614(18) 0.27507(8) 0.0496(9) Uani 1 1 d G .
H17 H -0.177620 0.671064 0.257062 0.060 Uiso 1 1 calc R U
C18 C -0.18778(16) 0.8825(2) 0.27388(8) 0.0466(8) Uani 1 1 d G .
H18 H -0.278303 0.898733 0.255071 0.056 Uiso 1 1 calc R U
C19 C -0.11280(19) 0.99476(16) 0.30080(8) 0.0422(8) Uani 1 1 d G .
H19 H -0.153165 1.086028 0.299997 0.051 Uiso 1 1 calc R U
C20 C 0.02249(18) 0.97057(16) 0.32891(7) 0.0360(7) Uani 1 1 d G .
C21 C 0.0560(4) 1.2149(3) 0.35556(14) 0.0539(9) Uani 1 1 d . .
H21A H -0.020508 1.218938 0.377432 0.065 Uiso 1 1 calc R U
H21B H 0.018722 1.249381 0.320667 0.065 Uiso 1 1 calc R U
C22 C 0.1811(4) 1.3048(4) 0.37894(14) 0.0630(10) Uani 1 1 d . .
H22A H 0.150259 1.404133 0.378773 0.076 Uiso 1 1 calc R U
H22B H 0.255806 1.297907 0.356378 0.076 Uiso 1 1 calc R U
C23 C 0.2457(4) 1.2659(4) 0.43423(14) 0.0618(10) Uani 1 1 d . .
H23A H 0.174346 1.212420 0.450304 0.074 Uiso 1 1 calc R U
H23B H 0.264363 1.354038 0.454101 0.074 Uiso 1 1 calc R U
C24 C 0.3831(4) 1.1789(4) 0.44006(15) 0.0642(11) Uani 1 1 d . .
H24A H 0.451754 1.227072 0.421002 0.077 Uiso 1 1 calc R U
H24B H 0.423417 1.177321 0.476956 0.077 Uiso 1 1 calc R U
C25 C 0.2240(2) 0.8250(2) 0.42015(6) 0.0399(7) Uani 1 1 d G .
C26 C 0.2912(2) 0.9399(2) 0.44807(8) 0.0461(8) Uani 1 1 d G .
C27 C 0.2804(3) 0.9560(2) 0.50127(8) 0.0664(11) Uani 1 1 d G .
H27 H 0.325330 1.032848 0.519954 0.080 Uiso 1 1 calc R U
C28 C 0.2023(3) 0.8573(3) 0.52655(6) 0.0745(12) Uani 1 1 d G .
H28 H 0.195039 0.868114 0.562146 0.089 Uiso 1 1 calc R U
C29 C 0.1351(3) 0.7425(3) 0.49863(9) 0.0702(12) Uani 1 1 d G .
H29 H 0.082872 0.676435 0.515546 0.084 Uiso 1 1 calc R U
C30 C 0.1460(2) 0.7263(2) 0.44543(8) 0.0528(9) Uani 1 1 d G .
H30 H 0.100994 0.649489 0.426754 0.063 Uiso 1 1 calc R U
O1 O 0.3667(2) 1.0331(3) 0.42149(8) 0.0543(6) Uani 1 1 d . .
O2 O 0.1070(2) 1.0729(2) 0.35287(10) 0.0577(7) Uani 1 1 d . .

loop_
_atom_site_aniso_label
_atom_site_aniso_U_11
_atom_site_aniso_U_22
_atom_site_aniso_U_33
_atom_site_aniso_U_23
_atom_site_aniso_U_13
_atom_site_aniso_U_12
C1 0.0360(18) 0.057(2) 0.050(2) 0.0071(16) 0.0079(15) 0.0007(15)
C2 0.0381(19) 0.071(3) 0.053(2) -0.0042(19) 0.0069(16) -0.0048(17)
C3 0.041(2) 0.078(3) 0.044(2) -0.0046(19) -0.0018(15) 0.0110(18)
C4 0.060(2) 0.056(2) 0.048(2) 0.0104(17) -0.0004(17) 0.0107(18)
C5 0.0404(18) 0.0449(19) 0.054(2) 0.0059(16) 0.0047(15) 0.0016(15)
C6 0.0346(16) 0.0389(17) 0.0351(16) -0.0049(13) 0.0068(13) 0.0048(13)
C7 0.0315(16) 0.0282(15) 0.0432(18) -0.0006(13) 0.0036(13) 0.0025(12)
C8 0.0305(15) 0.0330(16) 0.0374(17) -0.0015(13) 0.0046(13) -0.0048(13)
C9 0.0351(17) 0.0403(18) 0.048(2) -0.0073(15) 0.0025(14) 0.0022(14)
C10 0.0450(19) 0.056(2) 0.052(2) -0.0197(18) 0.0130(16) -0.0024(16)
C11 0.051(2) 0.071(2) 0.0399(19) -0.0065(18) 0.0129(16) -0.0149(19)
C12 0.055(2) 0.051(2) 0.047(2) 0.0086(16) 0.0110(16) -0.0012(17)
C13 0.0427(18) 0.0368(17) 0.0460(19) 0.0028(15) 0.0131(14) 0.0038(14)
C14 0.0376(17) 0.0333(16) 0.0386(17) 0.0008(13) 0.0062(13) 0.0030(13)
C15 0.0317(15) 0.0408(17) 0.0315(16) 0.0000(13) 0.0082(12) 0.0013(13)
C16 0.0452(19) 0.0385(18) 0.0439(18) -0.0042(15) 0.0094(15) 0.0013(15)
C17 0.048(2) 0.049(2) 0.050(2) -0.0074(16) -0.0012(16) -0.0123(16)
C18 0.0357(17) 0.057(2) 0.0456(19) 0.0019(16) -0.0007(14) 0.0006(16)
C19 0.0360(18) 0.0436(18) 0.0467(19) -0.0001(15) 0.0045(14) 0.0047(14)
C20 0.0329(16) 0.0369(17) 0.0377(17) -0.0040(13) 0.0028(13) -0.0004(13)
C21 0.062(2) 0.043(2) 0.057(2) -0.0076(17) 0.0081(18) 0.0007(17)
C22 0.079(3) 0.048(2) 0.061(2) -0.0063(18) 0.007(2) -0.0162(19)
C23 0.080(3) 0.054(2) 0.051(2) -0.0150(18) 0.0088(19) -0.016(2)
C24 0.058(2) 0.079(3) 0.055(2) -0.016(2) 0.0078(18) -0.022(2)
C25 0.0311(16) 0.0507(19) 0.0377(17) 0.0033(15) 0.0040(13) 0.0101(14)
C26 0.0363(17) 0.065(2) 0.0367(18) 0.0012(16) 0.0031(14) 0.0053(16)
C27 0.069(3) 0.092(3) 0.038(2) -0.005(2) 0.0051(18) -0.002(2)
C28 0.085(3) 0.105(3) 0.035(2) 0.005(2) 0.012(2) 0.007(3)
C29 0.067(3) 0.088(3) 0.060(3) 0.026(2) 0.026(2) 0.014(2)
C30 0.049(2) 0.058(2) 0.053(2) 0.0082(17) 0.0137(17) 0.0108(17)
O1 0.0471(14) 0.0712(17) 0.0461(14) -0.0121(12) 0.0117(11) -0.0104(12)
O2 0.0487(14) 0.0399(13) 0.0774(17) -0.0135(12) -0.0166(12) 0.0036(11)

loop_
_atom_type_symbol
_atom_type_description
_atom_type_scat_dispersion_real
_atom_type_scat_dispersion_imag
_atom_type_scat_source
C C 0.0033 0.0016 'International Tables Vol C Tables 4.2.6.8 and 6.1.1.4'
H H 0.0000 0.0000 'International Tables Vol C Tables 4.2.6.8 and 6.1.1.4'
O O 0.0106 0.0060 'International Tables Vol C Tables 4.2.6.8 and 6.1.1.4'

loop_
_geom_angle_atom_site_label_1
_geom_angle_atom_site_label_2
_geom_angle_atom_site_label_3
_geom_angle
C2 C1 C6 120.0
C3 C2 C1 120.0
C2 C3 C4 120.0
C3 C4 C5 120.0
C6 C5 C4 120.0
C5 C6 C1 120.0
C5 C6 C7 119.88(16)
C1 C6 C7 119.90(16)
C14 C7 C6 121.3(3)
C14 C7 C8 124.0(2)
C6 C7 C8 114.7(2)
C9 C8 C13 120.0
C9 C8 C7 119.83(15)
C13 C8 C7 120.15(15)
C10 C9 C8 120.0
C9 C10 C11 120.0
C12 C11 C10 120.0
C13 C12 C11 120.0
C12 C13 C8 120.0
C7 C14 C15 124.4(3)
C7 C14 C25 122.8(3)
C15 C14 C25 112.8(2)
C16 C15 C20 120.0
C16 C15 C14 120.73(16)
C20 C15 C14 119.25(16)
C15 C16 C17 120.0
C18 C17 C16 120.0
C17 C18 C19 120.0
C20 C19 C18 120.0
O2 C20 C19 124.45(15)
O2 C20 C15 115.38(15)
C19 C20 C15 120.0
O2 C21 C22 106.9(3)
C21 C22 C23 115.7(3)
C22 C23 C24 116.7(3)
O1 C24 C23 114.9(3)
C26 C25 C30 120.0
C26 C25 C14 121.25(17)
C30 C25 C14 118.66(17)
O1 C26 C27 122.36(17)
O1 C26 C25 117.64(17)
C27 C26 C25 120.0
C26 C27 C28 120.0
C29 C28 C27 120.0
C30 C29 C28 120.0
C29 C30 C25 120.0
C26 O1 C24 118.4(2)
C20 O2 C21 120.5(2)

loop_
_geom_bond_atom_site_label_1
_geom_bond_atom_site_label_2
_geom_bond_distance
C1 C2 1.3900
C1 C6 1.3900
C2 C3 1.3900
C3 C4 1.3900
C4 C5 1.3900
C5 C6 1.3900
C6 C7 1.499(3)
C7 C14 1.340(4)
C7 C8 1.502(3)
C8 C9 1.3900
C8 C13 1.3900
C9 C10 1.3900
C10 C11 1.3900
C11 C12 1.3900
C12 C13 1.3900
C14 C15 1.498(3)
C14 C25 1.506(3)
C15 C16 1.3900
C15 C20 1.3900
C16 C17 1.3900
C17 C18 1.3900
C18 C19 1.3900
C19 C20 1.3900
C20 O2 1.335(2)
C21 O2 1.412(4)
C21 C22 1.499(5)
C22 C23 1.508(5)
C23 C24 1.513(5)
C24 O1 1.440(4)
C25 C26 1.3900
C25 C30 1.3900
C26 O1 1.362(3)
C26 C27 1.3900
C27 C28 1.3900
C28 C29 1.3900
C29 C30 1.3900
